data_2017377
loop_
_publ_author_name
'Gonz\'alez Garmendia, M. J.'
'Nacianceno, V. San'
'Seco, J. M.'
'Z\'u\~niga, F. J.'

_publ_section_title
;
 Copper(II) succinate complexes with 1,2-di-4-pyridylethane and
 1,3-di-4-pyridylpropane
;
_journal_coeditor_code FA3201
_journal_issue 11
_journal_name_full 'Acta Crystallographica Section C'
_journal_page_first m436
_journal_page_last m439
_journal_paper_doi 10.1107/S0108270109040566
_journal_volume 65
_journal_year 2009
_chemical_formula_iupac '[Cu2 (C4 H4 O4)2 (C13 H14 N2)]'
_chemical_formula_moiety 'C21 H22 Cu2 N2 O8'
_chemical_formula_sum 'C21 H22 Cu2 N2 O8'
_chemical_formula_weight 557.5
_chemical_name_common 'Cooper succinate 1,3-di-4-pyridylpropane)'
_chemical_name_systematic
;
poly[di-\m~4~-succinato-\m~2~-1,3-di-4-pyridylpropane-dicopper(II)]
;
_space_group_IT_number 14
_symmetry_cell_setting monoclinic
_symmetry_space_group_name_Hall '-P 2ybc'
_symmetry_space_group_name_H-M 'P 1 21/c 1'
_cell_angle_alpha 90
_cell_angle_beta 116.913(9)
_cell_angle_gamma 90
_cell_formula_units_Z 4
_cell_length_a 15.5630(10)
_cell_length_b 6.4472(7)
_cell_length_c 24.100(2)
_cell_measurement_reflns_used 532
_cell_measurement_temperature 295
_cell_measurement_theta_max 22.45
_cell_measurement_theta_min 3.06
_cell_volume 2156.2(4)
_computing_cell_refinement 'X-AREA (Stoe & Cie, 2006)'
_computing_data_collection 'X-AREA (Stoe & Cie, 2006)'
_computing_data_reduction 'XRED32 (Stoe & Cie, 2006)'
_computing_molecular_graphics 'DIAMOND (Brandenburg & Putz, 2005)'
_computing_publication_material 'JANA2006 (Pet\<r\'i\<cek <i>et al.</i>, 2006)'
_computing_structure_refinement 'JANA2006 (Pet\<r\'i\<cek <i>et al.</i>, 2006)'
_computing_structure_solution 'SIR97 (Altomare <i>et al.</i>, 1999)'
_diffrn_ambient_temperature 295
_diffrn_measured_fraction_theta_full 0.98
_diffrn_measured_fraction_theta_max 0.98
_diffrn_measurement_device 'two-circle diffractometer'
_diffrn_measurement_device_type 'Stoe IPDS image-plate'
_diffrn_measurement_method \w
_diffrn_radiation_monochromator graphite
_diffrn_radiation_source 'fine focus sealed tube'
_diffrn_radiation_type 'Mo K\a'
_diffrn_radiation_wavelength 0.71069
_diffrn_reflns_av_R_equivalents 0.1098
_diffrn_reflns_av_sigmaI/netI 0.0981
_diffrn_reflns_limit_h_max 20
_diffrn_reflns_limit_h_min -20
_diffrn_reflns_limit_k_max 8
_diffrn_reflns_limit_k_min -8
_diffrn_reflns_limit_l_max 31
_diffrn_reflns_limit_l_min -31
_diffrn_reflns_number 25854
_diffrn_reflns_theta_full 27.98
_diffrn_reflns_theta_max 28.00
_diffrn_reflns_theta_min 2.68
_exptl_absorpt_coefficient_mu 2.025
_exptl_absorpt_correction_T_max 0.9602
_exptl_absorpt_correction_T_min 0.7888
_exptl_absorpt_correction_type gaussian
_exptl_absorpt_process_details '(JANA2006; Pet\<r\'i\<cek <i>et al.</i>,  2006)'
_exptl_crystal_colour green
_exptl_crystal_density_diffrn 1.7168(3)
_exptl_crystal_density_method 'not measured'
_exptl_crystal_description prismatic
_exptl_crystal_F_000 1136
_exptl_crystal_size_max 0.285
_exptl_crystal_size_mid 0.075
_exptl_crystal_size_min 0.020
_refine_diff_density_max 0.54
_refine_diff_density_min -0.85
_refine_ls_extinction_method none
_refine_ls_goodness_of_fit_ref 1.30
_refine_ls_hydrogen_treatment constr
_refine_ls_number_constraints 0
_refine_ls_number_parameters 248
_refine_ls_number_reflns 5101
_refine_ls_number_restraints 0
_refine_ls_R_factor_all 0.1535
_refine_ls_R_factor_gt 0.0559
_refine_ls_shift/su_max 0.0388
_refine_ls_shift/su_mean 0.0081
_refine_ls_structure_factor_coef F
_refine_ls_weighting_details 'w = 1/(\s^2^(F)+0.0001F^2^)'
_refine_ls_weighting_scheme sigma
_refine_ls_wR_factor_gt 0.0506
_refine_ls_wR_factor_ref 0.0536
_reflns_number_gt 1931
_reflns_number_total 5101
_reflns_threshold_expression I>2\s(I)
_cod_data_source_file fa3201.cif
_cod_data_source_block II
_cod_original_sg_symbol_H-M 'P 21/c'
_cod_database_code 2017377
_cod_database_fobs_code 2017377

loop_
_symmetry_equiv_pos_site_id
_symmetry_equiv_pos_as_xyz
1 x,y,z
2 -x,y+1/2,-z+1/2
3 -x,-y,-z
4 x,-y+1/2,z+1/2

loop_
_atom_site_type_symbol
_atom_site_label
_atom_site_fract_x
_atom_site_fract_y
_atom_site_fract_z
_atom_site_U_iso_or_equiv
_atom_site_adp_type
_atom_site_calc_flag
_atom_site_refinement_flags
_atom_site_occupancy
_atom_site_disorder_assembly
_atom_site_disorder_group
Cu Cu1 0.17678(9) 0.20595(16) 0.19667(6) 0.0246(6) Uani d . 1 . .
Cu Cu2 0.32283(9) 0.27343(17) 0.30679(6) 0.0231(5) Uani d . 1 . .
O O1 0.1087(5) 0.4238(10) 0.2184(3) 0.030(4) Uani d . 1 . .
O O2 0.2302(6) 0.4674(10) 0.3137(4) 0.036(4) Uani d . 1 . .
O O3 0.1449(6) 1.0085(10) 0.2468(4) 0.034(4) Uani d . 1 . .
O O4 0.2722(6) 1.0525(11) 0.3417(3) 0.031(3) Uani d . 1 . .
O O5 0.2278(6) 0.4183(10) 0.1618(4) 0.035(4) Uani d . 1 . .
O O6 0.3488(5) 0.4771(11) 0.2551(3) 0.037(3) Uani d . 1 . .
O O7 0.2671(6) 1.0048(11) 0.1916(4) 0.037(4) Uani d . 1 . .
O O8 0.3919(6) 1.0638(10) 0.2833(3) 0.035(4) Uani d . 1 . .
N N1 1.0553(5) 0.4178(12) 0.6148(3) 0.026(4) Uani d . 1 . .
N N2 0.4451(5) 0.3947(12) 0.3883(3) 0.028(4) Uani d . 1 . .
C C1 0.1457(5) 0.5050(10) 0.27044(11) 0.024(5) Uani d . 1 . .
C C2 0.0857(5) 0.6562(9) 0.2864(2) 0.038(4) Uani d . 1 . .
C C3 0.1493(5) 0.8239(10) 0.33420(12) 0.029(6) Uani d . 1 . .
C C4 0.1902(5) 0.9729(10) 0.30296(16) 0.020(5) Uani d . 1 . .
C C5 0.35289(6) 0.97821(6) 0.23136(2) 0.029(5) Uani d . 1 . .
C C6 0.41242(6) 0.82608(6) 0.21495(4) 0.032(4) Uani d . 1 . .
C C7 0.35388(6) 0.65488(5) 0.17277(4) 0.031(4) Uani d . 1 . .
C C8 0.30150(6) 0.50731(5) 0.19612(2) 0.029(5) Uani d . 1 . .
C C9 0.99225(4) 0.30834(3) 0.57125(3) 0.052(5) Uani d . 1 . .
C C10 0.906190(19) 0.39072(5) 0.522389(17) 0.049(3) Uani d . 1 . .
C C11 0.88685(5) 0.59386(6) 0.51985(3) 0.040(4) Uani d . 1 . .
C C12 0.9586(5) 0.7155(8) 0.5693(3) 0.055(6) Uani d . 1 . .
C C13 1.0379(5) 0.6173(7) 0.6133(4) 0.052(5) Uani d . 1 . .
C C14 0.8014(3) 0.7055(5) 0.4687(2) 0.034(5) Uani d . 1 . .
C C15 0.7450(4) 0.8301(8) 0.4960(3) 0.044(6) Uani d . 1 . .
C C16 0.6955(5) 0.6951(7) 0.5232(4) 0.049(5) Uani d . 1 . .
C C17 0.6075(4) 0.5938(8) 0.4796(3) 0.028(4) Uani d . 1 . .
C C18 0.6097(4) 0.3878(6) 0.4663(3) 0.037(4) Uani d . 1 . .
C C19 0.52906(7) 0.29295(7) 0.42123(5) 0.033(5) Uani d . 1 . .
C C20 0.4420(4) 0.5969(8) 0.4009(3) 0.038(4) Uani d . 1 . .
C C21 0.5215(5) 0.6972(7) 0.4459(3) 0.038(4) Uani d . 1 . .
H H2A 0.038887 0.724419 0.248349 0.0461 Uiso d . 1 . .
H H2B 0.048574 0.580051 0.30354 0.0461 Uiso d . 1 . .
H H3A 0.109952 0.901427 0.349367 0.035 Uiso d . 1 . .
H H3B 0.202335 0.755957 0.369449 0.035 Uiso d . 1 . .
H H6A 0.463076 0.766618 0.253198 0.0385 Uiso d . 1 . .
H H6B 0.44658 0.900914 0.195509 0.0385 Uiso d . 1 . .
H H7A 0.394043 0.575244 0.158728 0.037 Uiso d . 1 . .
H H7B 0.308042 0.713348 0.132683 0.037 Uiso d . 1 . .
H H9 1.003661 0.158814 0.57139 0.0619 Uiso d . 1 . .
H H10 0.860787 0.297759 0.490369 0.0583 Uiso d . 1 . .
H H12 0.950666 0.865683 0.571343 0.0655 Uiso d . 1 . .
H H13 1.085826 0.702886 0.646552 0.0625 Uiso d . 1 . .
H H14A 0.824469 0.799544 0.446426 0.0409 Uiso d . 1 . .
H H14B 0.758513 0.60379 0.438801 0.0409 Uiso d . 1 . .
H H15A 0.788812 0.925286 0.527984 0.0532 Uiso d . 1 . .
H H15B 0.697261 0.918154 0.463531 0.0532 Uiso d . 1 . .
H H16A 0.682812 0.775293 0.553289 0.0586 Uiso d . 1 . .
H H16B 0.740854 0.590835 0.550358 0.0586 Uiso d . 1 . .
H H18 0.668929 0.307646 0.488934 0.0449 Uiso d . 1 . .
H H19 0.532666 0.145476 0.412647 0.0391 Uiso d . 1 . .
H H20 0.38213 0.674753 0.377827 0.0457 Uiso d . 1 . .
H H21 0.516872 0.844721 0.453981 0.0458 Uiso d . 1 . .

loop_
_atom_site_aniso_label
_atom_site_aniso_U_11
_atom_site_aniso_U_22
_atom_site_aniso_U_33
_atom_site_aniso_U_12
_atom_site_aniso_U_13
_atom_site_aniso_U_23
_atom_site_aniso_type_symbol
Cu1 0.0210(8) 0.0213(6) 0.0303(7) -0.0041(6) 0.0107(6) -0.0056(5) Cu
Cu2 0.0191(8) 0.0227(6) 0.0269(6) -0.0034(6) 0.0100(6) -0.0047(5) Cu
O1 0.025(5) 0.028(4) 0.034(4) 0.003(3) 0.010(4) -0.007(3) O
O2 0.037(6) 0.032(4) 0.043(5) 0.005(3) 0.022(4) -0.006(3) O
O3 0.035(6) 0.026(4) 0.039(4) -0.006(3) 0.016(4) 0.003(3) O
O4 0.025(5) 0.032(4) 0.031(4) -0.009(3) 0.010(4) -0.004(3) O
O5 0.039(5) 0.035(4) 0.031(4) -0.014(3) 0.018(4) -0.003(3) O
O6 0.028(5) 0.035(4) 0.036(4) -0.019(3) 0.006(4) -0.006(3) O
O7 0.019(6) 0.039(4) 0.047(5) 0.003(4) 0.008(4) -0.012(3) O
O8 0.028(6) 0.035(4) 0.038(4) 0.003(3) 0.010(4) -0.013(3) O
N1 0.022(6) 0.025(5) 0.023(4) -0.005(4) 0.003(4) 0.005(3) N
N2 0.033(6) 0.025(5) 0.030(5) -0.003(4) 0.018(5) -0.001(3) N
C1 0.024(7) 0.025(6) 0.032(6) -0.006(4) 0.021(6) 0.000(4) C
C2 0.035(6) 0.025(5) 0.071(5) -0.008(4) 0.038(5) -0.019(4) C
C3 0.044(8) 0.016(5) 0.046(8) 0.001(4) 0.037(7) 0.000(4) C
C4 0.016(7) 0.017(5) 0.028(6) -0.008(4) 0.009(6) -0.015(4) C
C5 0.027(7) 0.014(5) 0.055(8) -0.006(5) 0.027(7) -0.005(5) C
C6 0.033(6) 0.018(5) 0.057(5) -0.008(4) 0.031(5) -0.012(4) C
C7 0.043(7) 0.017(5) 0.039(5) -0.005(4) 0.024(5) -0.003(4) C
C8 0.045(7) 0.020(5) 0.036(7) 0.013(5) 0.031(6) 0.001(5) C
C9 0.035(7) 0.021(9) 0.088(4) 0.000(6) 0.018(4) 0.004(5) C
C10 0.040(5) 0.030(4) 0.068(4) -0.008(7) 0.017(4) -0.017(6) C
C11 0.040(6) 0.056(6) 0.028(4) 0.000(5) 0.018(4) 0.007(4) C
C12 0.042(8) 0.030(5) 0.080(7) 0.009(5) 0.018(7) 0.007(5) C
C13 0.036(8) 0.036(6) 0.047(6) -0.006(5) -0.014(6) 0.005(5) C
C14 0.027(7) 0.043(8) 0.028(6) 0.008(5) 0.008(6) 0.014(5) C
C15 0.027(11) 0.036(5) 0.050(7) -0.012(6) 0.000(7) 0.013(5) C
C16 0.042(9) 0.077(6) 0.013(5) -0.018(5) -0.001(6) -0.007(4) C
C17 0.013(5) 0.042(5) 0.025(5) -0.003(4) 0.004(4) -0.014(4) C
C18 0.018(6) 0.045(6) 0.039(5) -0.007(4) 0.003(5) 0.001(4) C
C19 0.015(7) 0.030(7) 0.048(6) 0.005(5) 0.010(5) 0.001(5) C
C20 0.025(6) 0.028(5) 0.044(5) 0.003(4) 0.001(5) -0.005(4) C
C21 0.036(7) 0.019(5) 0.048(5) -0.003(4) 0.009(5) -0.005(4) C

loop_
_atom_type_symbol
_atom_type_scat_dispersion_real
_atom_type_scat_dispersion_imag
_atom_type_scat_source
C 0.003 0.002 'International Tables Vol C tables 4.2.6.8 and 6.1.1.1'
H 0.000 0.000 'International Tables Vol C tables 4.2.6.8 and 6.1.1.1'
N 0.006 0.003 'International Tables Vol C tables 4.2.6.8 and 6.1.1.1'
O 0.011 0.006 'International Tables Vol C tables 4.2.6.8 and 6.1.1.1'
Cu 0.320 1.265 'International Tables Vol C tables 4.2.6.8 and 6.1.1.1'

loop_
_geom_angle_atom_site_label_1
_geom_angle_atom_site_label_2
_geom_angle_atom_site_label_3
_geom_angle_site_symmetry_1
_geom_angle_site_symmetry_2
_geom_angle_site_symmetry_3
_geom_angle
_geom_angle_publ_flag
O1 Cu1 O3 . . 1_545 89.0(4) yes
O1 Cu1 O5 . . . 89.3(4) yes
O1 Cu1 O7 . . 1_545 168.1(3) yes
O3 Cu1 O5 1_545 . . 169.3(3) yes
O3 Cu1 O7 1_545 . 1_545 89.9(4) yes
O5 Cu1 O7 . . 1_545 89.6(4) yes
O2 Cu2 O4 . . 1_545 88.5(4) yes
O2 Cu2 O6 . . . 89.9(4) yes
O2 Cu2 O8 . . 1_545 167.9(3) yes
O4 Cu2 O6 1_545 . . 167.6(3) yes
O4 Cu2 O8 1_545 . 1_545 90.1(4) yes
O6 Cu2 O8 . . 1_545 88.9(4) yes
Cu1 O1 C1 . . . 120.9(6) no
Cu2 O2 C1 . . . 125.0(6) no
Cu1 O3 C4 1_565 . . 128.1(6) no
Cu2 O4 C4 1_565 . . 115.3(5) no
Cu1 O5 C8 . . . 118.8(5) no
Cu2 O6 C8 . . . 128.3(5) no
Cu1 O7 C5 1_565 . . 126.1(5) no
Cu2 O8 C5 1_565 . . 120.9(5) no
C9 N1 C13 . . . 116.6(5) no
C19 N2 C20 . . . 117.5(5) no
O1 C1 O2 . . . 125.6(8) no
O1 C1 C2 . . . 118.2(6) no
O2 C1 C2 . . . 116.2(5) no
C1 C2 C3 . . . 112.0(6) no
C2 C3 C4 . . . 109.8(4) no
O3 C4 O4 . . . 127.2(8) no
O3 C4 C3 . . . 120.0(7) no
O4 C4 C3 . . . 112.8(5) no
O7 C5 O8 . . . 125.0(6) no
O7 C5 C6 . . . 116.9(4) no
O8 C5 C6 . . . 118.1(4) no
C5 C6 C7 . . . 113.40(7) no
C6 C7 C8 . . . 118.31(8) no
O5 C8 O6 . . . 125.0(5) no
O5 C8 C7 . . . 123.0(4) no
O6 C8 C7 . . . 111.7(4) no
N1 C9 C10 . . . 123.9(3) no
C9 C10 C11 . . . 120.63(3) no
C10 C11 C12 . . . 114.9(2) no
C10 C11 C14 . . . 126.51(14) no
C12 C11 C14 . . . 118.5(3) no
C11 C12 C13 . . . 118.7(4) no
N1 C13 C12 . . . 125.4(5) no
C11 C14 C15 . . . 111.0(4) no
C14 C15 C16 . . . 113.0(4) no
C15 C16 C17 . . . 116.7(6) no
C16 C17 C18 . . . 119.4(5) no
C16 C17 C21 . . . 123.6(5) no
C18 C17 C21 . . . 116.7(5) no
C17 C18 C19 . . . 120.4(4) no
N2 C19 C18 . . . 122.8(4) no
N2 C20 C21 . . . 121.4(5) no
C17 C21 C20 . . . 121.3(5) no
C1 C2 H2A . . . 109.0 no
C1 C2 H2B . . . 109.0 no
C2 C3 H3A . . . 109.0 no
C2 C3 H3B . . . 109.0 no
C4 C3 H3A . . . 109.0 no
C4 C3 H3B . . . 109.0 no
C6 C7 H7A . . . 109.0 no
C6 C7 H7B . . . 109.0 no
C8 C7 H7A . . . 109.0 no
C8 C7 H7B . . . 109.0 no
C10 C9 H9 . . . 118.0 no
C11 C10 H10 . . . 119.0 no
C11 C12 H12 . . . 120.0 no
C12 C13 H13 . . . 117.0 no
C11 C14 H14A . . . 109.0 no
C11 C14 H14B . . . 109.0 no
C14 C15 H15A . . . 109.0 no
C14 C15 H15B . . . 109.0 no
C15 C16 H16A . . . 109.0 no
C15 C16 H16B . . . 109.0 no
C17 C18 H18 . . . 119.0 no
C18 C19 H19 . . . 119.0 no
C21 C20 H20 . . . 119.0 no
C20 C21 H21 . . . 119.0 no

loop_
_geom_bond_atom_site_label_1
_geom_bond_atom_site_label_2
_geom_bond_site_symmetry_1
_geom_bond_site_symmetry_2
_geom_bond_distance
_geom_bond_publ_flag
Cu1 Cu2 . . 2.6336(17) yes
Cu1 O1 . . 1.968(9) yes
Cu1 O3 . 1_545 1.967(9) yes
Cu1 O5 . . 1.953(9) yes
Cu1 O7 . 1_545 1.957(9) yes
Cu2 O2 . . 1.971(9) yes
Cu2 O4 . 1_545 1.989(9) yes
Cu2 O6 . . 1.974(9) yes
Cu2 O8 . 1_545 1.963(9) yes
O1 C1 . . 1.234(8) no
O2 C1 . . 1.279(9) no
O3 C4 . . 1.232(8) no
O4 C4 . . 1.299(9) no
O5 C8 . . 1.212(7) no
O6 C8 . . 1.285(7) no
O7 C5 . . 1.254(7) no
O8 C5 . . 1.246(7) no
N1 C9 . . 1.277(6) no
N1 C13 . . 1.312(9) no
N2 C19 . . 1.352(7) no
N2 C20 . . 1.345(9) no
C1 C2 . . 1.515(10) no
C2 C3 . . 1.563(7) no
C3 C4 . . 1.526(10) no
C5 C6 . . 1.5194(12) no
C6 C7 . . 1.4977(8) no
C7 C8 . . 1.5171(12) no
C9 C10 . . 1.4265(6) no
C10 C11 . . 1.3390(6) no
C11 C12 . . 1.442(6) no
C11 C14 . . 1.524(4) no
C12 C13 . . 1.365(8) no
C14 C15 . . 1.540(9) no
C15 C16 . . 1.495(11) no
C16 C17 . . 1.451(8) no
C17 C18 . . 1.370(7) no
C17 C21 . . 1.382(8) no
C18 C19 . . 1.376(5) no
C20 C21 . . 1.382(7) no
C2 H2A . . 0.980 no
C2 H2B . . 0.980 no
C3 H3A . . 0.980 no
C3 H3B . . 0.980 no
C6 H6A . . 0.9800 no
C6 H6B . . 0.9800 no
C7 H7A . . 0.9800 no
C7 H7B . . 0.9800 no
C9 H9 . . 0.9800 no
C10 H10 . . 0.9800 no
C12 H12 . . 0.980 no
C13 H13 . . 0.980 no
C14 H14A . . 0.980 no
C14 H14B . . 0.980 no
C15 H15A . . 0.980 no
C15 H15B . . 0.980 no
C16 H16A . . 0.980 no
C16 H16B . . 0.980 no
C19 H19 . . 0.9800 no
C20 H20 . . 0.980 no
C18 H18 . . 0.980 no
C21 H21 . . 0.980 no

loop_
_geom_torsion_atom_site_label_1
_geom_torsion_atom_site_label_2
_geom_torsion_atom_site_label_3
_geom_torsion_atom_site_label_4
_geom_torsion_site_symmetry_1
_geom_torsion_site_symmetry_2
_geom_torsion_site_symmetry_3
_geom_torsion_site_symmetry_4
_geom_torsion
_geom_torsion_publ_flag
C1 C2 C3 C4 . . . . 70.6(6) no
C5 C6 C7 C8 . . . . -62.47(4) no
